data_7126049
loop_
_publ_author_name
'Sharma, Mahendra K.'
'Blomeyer, Sebastian'
'Neumann, Beate'
'Stammler, Hans-Georg'
'Hinz, Alexander'
'van Gastel, Maurice'
'Ghadwal, Rajendra S.'

_publ_section_title
;
 Isolation of singlet carbene derived 2-arsa-1,3-butadiene radical cations
 and dications.
;
_journal_issue 24
_journal_name_full 'Chemical communications (Cambridge, England)'
_journal_page_first 3575
_journal_page_last 3578
_journal_paper_doi 10.1039/d0cc00624f
_journal_volume 56
_journal_year 2020
_chemical_formula_moiety 'C57 H76 As N3, Cl4 Ga'
_chemical_formula_sum 'C57 H76 As Cl4 Ga N3'
_chemical_formula_weight 1089.64
_space_group_crystal_system monoclinic
_space_group_IT_number 14
_space_group_name_Hall '-P 2yn'
_space_group_name_H-M_alt 'P 1 21/n 1'
_atom_sites_solution_hydrogens geom
_atom_sites_solution_primary dual
_audit_creation_date 2019-08-14
_audit_creation_method
;
Olex2 1.3-ac4
(compiled 2018.12.18 svn.r3554 for Rigaku Oxford Diffraction, GUI svn.r1)
;
_audit_update_record
;
2019-11-19 deposited with the CCDC.	2020-02-19 downloaded from the CCDC.
;
_cell_angle_alpha 90
_cell_angle_beta 98.410(2)
_cell_angle_gamma 90
_cell_formula_units_Z 4
_cell_length_a 12.6066(3)
_cell_length_b 23.8366(5)
_cell_length_c 18.7085(4)
_cell_measurement_reflns_used 14472
_cell_measurement_temperature 99.99(10)
_cell_measurement_theta_max 31.7460
_cell_measurement_theta_min 1.8240
_cell_volume 5561.4(2)
_computing_cell_refinement 'CrysAlisPro 1.171.40.56a (Rigaku OD, 2019)'
_computing_data_collection 'CrysAlisPro 1.171.40.56a (Rigaku OD, 2019)'
_computing_data_reduction 'CrysAlisPro 1.171.40.56a (Rigaku OD, 2019)'
_computing_molecular_graphics 'Olex2 (Dolomanov et al., 2009)'
_computing_publication_material 'Olex2 (Dolomanov et al., 2009)'
_computing_structure_refinement 'ShelXL (Sheldrick, 2015)'
_computing_structure_solution 'ShelXT (Sheldrick, 2015)'
_diffrn_ambient_environment N~2~
_diffrn_ambient_temperature 99.99(10)
_diffrn_detector 'CCD plate'
_diffrn_detector_area_resol_mean 8.0951
_diffrn_detector_type Eos
_diffrn_measured_fraction_theta_full 1.000
_diffrn_measured_fraction_theta_max 0.913
_diffrn_measurement_details
;
List of Runs (angles in degrees, time in seconds):

  # Type    Start    End  Width  t~exp~   \w     \q     \k     \f   Frames
#--------------------------------------------------------------------------
  1  \w      8.00  95.00   1.00   16.50    --   26.03  57.00  30.00   87
  2  \w    -43.00  42.00   1.00   16.50    --   26.03 -57.00-120.00   85
  3  \w    -46.00  49.00   1.00   16.50    --   26.03 -38.00 120.00   95
  4  \w     -4.00  40.00   1.00   16.50    --   26.03  77.00   0.00   44
  5  \w      6.00  85.00   1.00   16.50    --   26.03  57.00 120.00   79
  6  \w      1.00  33.00   1.00   16.50    --   26.03  77.00-120.00   32
  7  \w     41.00  58.00   1.00   16.50    --   26.03 -99.00 120.00   17
;
_diffrn_measurement_device 'four-circle diffractometer'
_diffrn_measurement_device_type 'SuperNova, Single source at offset/far, Eos'
_diffrn_measurement_method '\w scans'
_diffrn_orient_matrix_type 'CrysAlisPro convention (1999,Acta A55,543-557)'
_diffrn_orient_matrix_UB_11 -0.0393874000
_diffrn_orient_matrix_UB_12 0.0183783000
_diffrn_orient_matrix_UB_13 -0.0180413000
_diffrn_orient_matrix_UB_21 0.0367399000
_diffrn_orient_matrix_UB_22 0.0226404000
_diffrn_orient_matrix_UB_23 0.0059537000
_diffrn_orient_matrix_UB_31 0.0183079000
_diffrn_orient_matrix_UB_32 -0.0058946000
_diffrn_orient_matrix_UB_33 -0.0332871000
_diffrn_radiation_monochromator mirror
_diffrn_radiation_probe x-ray
_diffrn_radiation_type MoK\a
_diffrn_radiation_wavelength 0.71073
_diffrn_reflns_av_R_equivalents 0.0446
_diffrn_reflns_av_unetI/netI 0.0514
_diffrn_reflns_Laue_measured_fraction_full 1.000
_diffrn_reflns_Laue_measured_fraction_max 0.913
_diffrn_reflns_limit_h_max 18
_diffrn_reflns_limit_h_min -18
_diffrn_reflns_limit_k_max 29
_diffrn_reflns_limit_k_min -33
_diffrn_reflns_limit_l_max 27
_diffrn_reflns_limit_l_min -26
_diffrn_reflns_number 58501
_diffrn_reflns_point_group_measured_fraction_full 1.000
_diffrn_reflns_point_group_measured_fraction_max 0.913
_diffrn_reflns_theta_full 25.242
_diffrn_reflns_theta_max 32.150
_diffrn_reflns_theta_min 1.709
_diffrn_source 'micro-focus sealed X-ray tube'
_diffrn_source_type 'SuperNova (Mo) X-ray Source'
_exptl_absorpt_coefficient_mu 1.316
_exptl_absorpt_correction_T_max 1.000
_exptl_absorpt_correction_T_min 0.625
_exptl_absorpt_correction_type gaussian
_exptl_absorpt_process_details
;
CrysAlisPro 1.171.40.56a (Rigaku Oxford Diffraction, 2019)
Numerical absorption correction based on gaussian integration over
			a multifaceted crystal model
Empirical absorption correction using spherical harmonics,
 implemented in SCALE3 ABSPACK scaling algorithm.
;
_exptl_crystal_colour 'metallic green'
_exptl_crystal_colour_lustre metallic
_exptl_crystal_colour_primary green
_exptl_crystal_density_diffrn 1.301
_exptl_crystal_description irregular
_exptl_crystal_F_000 2284
_exptl_crystal_size_max 0.435
_exptl_crystal_size_mid 0.272
_exptl_crystal_size_min 0.169
_refine_diff_density_max 0.712
_refine_diff_density_min -0.612
_refine_diff_density_rms 0.077
_refine_ls_extinction_method none
_refine_ls_goodness_of_fit_ref 1.011
_refine_ls_hydrogen_treatment constr
_refine_ls_matrix_type full
_refine_ls_number_parameters 609
_refine_ls_number_reflns 17861
_refine_ls_number_restraints 0
_refine_ls_restrained_S_all 1.011
_refine_ls_R_factor_all 0.0661
_refine_ls_R_factor_gt 0.0403
_refine_ls_shift/su_max 0.002
_refine_ls_shift/su_mean 0.000
_refine_ls_structure_factor_coef Fsqd
_refine_ls_weighting_details 'w=1/[\s^2^(Fo^2^)+(0.0400P)^2^+1.8661P] where P=(Fo^2^+2Fc^2^)/3'
_refine_ls_weighting_scheme calc
_refine_ls_wR_factor_gt 0.0850
_refine_ls_wR_factor_ref 0.0949
_reflns_Friedel_coverage 0.000
_reflns_number_gt 13268
_reflns_number_total 17861
_reflns_threshold_expression 'I > 2\s(I)'
_cod_data_source_file d0cc00624f2.cif
_cod_data_source_block compound3b
_cod_depositor_comments 'Adding full bibliography for 7126045--7126050.cif.'
_cod_database_code 7126049
_shelx_shelxl_version_number 2018/3
_chemical_oxdiff_formula 'C60 H83 As Cl4 Ga N3'
_shelx_space_group_comment
;
The symmetry employed for this shelxl refinement is uniquely defined
by the following loop, which should always be used as a source of
symmetry information in preference to the above space-group names.
They are only intended as comments.
;
_diffrn_oxdiff_digest_frames
;
015f2daf9fb27c5f104656a7f67176d58b0045768a8
;
_reflns_odcompleteness_completeness 99.94
_reflns_odcompleteness_iscentric 1
_reflns_odcompleteness_theta 30.01
_olex2_refinement_description
;
1. Fixed Uiso
 At 1.2 times of:
  All C(H) groups, All C(H,H) groups
 At 1.5 times of:
  All C(H,H,H) groups
2.a Ternary CH refined with riding coordinates:
 C10(H10), C13(H13), C22(H22), C25(H25), C52(H52), C55(H55)
2.b Secondary CH2 refined with riding coordinates:
 C37(H37A,H37B), C39(H39A,H39B), C40(H40A,H40B), C41(H41A,H41B), C42(H42A,
 H42B), C43(H43A,H43B)
2.c Aromatic/amide H refined with riding coordinates:
 C2(H2), C3(H3), C6(H6), C7(H7), C8(H8), C18(H18), C19(H19), C20(H20),
 C30(H30), C31(H31), C32(H32), C33(H33), C34(H34), C48(H48), C49(H49), C50(H50)
2.d Idealised Me refined as rotating group:
 C11(H11A,H11B,H11C), C12(H12A,H12B,H12C), C14(H14A,H14B,H14C), C15(H15A,H15B,
 H15C), C23(H23A,H23B,H23C), C24(H24A,H24B,H24C), C26(H26A,H26B,H26C), C27(H27A,
 H27B,H27C), C44(H44A,H44B,H44C), C45(H45A,H45B,H45C), C53(H53A,H53B,H53C),
 C54(H54A,H54B,H54C), C56(H56A,H56B,H56C), C57(H57A,H57B,H57C)
;
_olex2_date_sample_data_collection 2019-08-13
_olex2_submission_special_instructions 'No special instructions were received'
_oxdiff_exptl_absorpt_empirical_details
;
Empirical correction (ABSPACK) includes:
- Absorption correction using spherical harmonics
- Frame scaling
;
_oxdiff_exptl_absorpt_empirical_full_max 1.650
_oxdiff_exptl_absorpt_empirical_full_min 0.668

loop_
_space_group_symop_operation_xyz
'x, y, z'
'-x+1/2, y+1/2, -z+1/2'
'-x, -y, -z'
'x-1/2, -y-1/2, z-1/2'

loop_
_atom_site_label
_atom_site_type_symbol
_atom_site_fract_x
_atom_site_fract_y
_atom_site_fract_z
_atom_site_U_iso_or_equiv
_atom_site_adp_type
_atom_site_occupancy
_atom_site_site_symmetry_order
_atom_site_calc_flag
_atom_site_refinement_flags_posn
_atom_site_refinement_flags_adp
_atom_site_refinement_flags_occupancy
_atom_site_disorder_assembly
_atom_site_disorder_group
As1 As 0.23955(2) 0.38660(2) 0.79414(2) 0.01456(4) Uani 1 1 d . . . . .
N1 N 0.19358(11) 0.35460(6) 0.62001(8) 0.0160(3) Uani 1 1 d . . . . .
N2 N 0.34690(12) 0.39010(6) 0.60173(8) 0.0159(3) Uani 1 1 d . . . . .
N3 N 0.24973(11) 0.38031(6) 0.94303(8) 0.0147(3) Uani 1 1 d . . . . .
C1 C 0.29359(13) 0.36906(7) 0.65534(10) 0.0152(3) Uani 1 1 d . . . . .
C2 C 0.18689(15) 0.36663(8) 0.54693(10) 0.0201(4) Uani 1 1 d . . . . .
H2 H 0.127619 0.360790 0.511849 0.024 Uiso 1 1 calc R . . . .
C3 C 0.28129(15) 0.38816(8) 0.53613(10) 0.0199(4) Uani 1 1 d . . . . .
H3 H 0.299411 0.399787 0.492021 0.024 Uiso 1 1 calc R . . . .
C4 C 0.10141(14) 0.32955(8) 0.64589(9) 0.0172(3) Uani 1 1 d . . . . .
C5 C 0.10153(15) 0.27157(8) 0.65984(10) 0.0198(4) Uani 1 1 d . . . . .
C6 C 0.00431(16) 0.24886(8) 0.67319(10) 0.0239(4) Uani 1 1 d . . . . .
H6 H 0.000986 0.210941 0.684329 0.029 Uiso 1 1 calc R . . . .
C7 C -0.08715(16) 0.28123(9) 0.67029(11) 0.0262(4) Uani 1 1 d . . . . .
H7 H -0.151526 0.264536 0.677250 0.031 Uiso 1 1 calc R . . . .
C8 C -0.08376(15) 0.33791(9) 0.65722(10) 0.0238(4) Uani 1 1 d . . . . .
H8 H -0.145818 0.359190 0.656087 0.029 Uiso 1 1 calc R . . . .
C9 C 0.01127(14) 0.36400(8) 0.64562(10) 0.0196(4) Uani 1 1 d . . . . .
C10 C 0.20150(16) 0.23605(8) 0.66015(11) 0.0236(4) Uani 1 1 d . . . . .
H10 H 0.262194 0.257892 0.684356 0.028 Uiso 1 1 calc R . . . .
C11 C 0.2251(2) 0.22248(10) 0.58393(12) 0.0372(5) Uani 1 1 d . . . . .
H11A H 0.167692 0.200384 0.558934 0.056 Uiso 1 1 calc GR . . . .
H11B H 0.291027 0.201816 0.587181 0.056 Uiso 1 1 calc GR . . . .
H11C H 0.231495 0.256762 0.557952 0.056 Uiso 1 1 calc GR . . . .
C12 C 0.19767(18) 0.18143(8) 0.70213(12) 0.0317(5) Uani 1 1 d . . . . .
H12A H 0.177791 0.189280 0.748720 0.048 Uiso 1 1 calc GR . . . .
H12B H 0.267008 0.163952 0.708083 0.048 Uiso 1 1 calc GR . . . .
H12C H 0.145783 0.156663 0.676001 0.048 Uiso 1 1 calc GR . . . .
C13 C 0.01408(15) 0.42699(8) 0.63472(11) 0.0237(4) Uani 1 1 d . . . . .
H13 H 0.088488 0.437707 0.632175 0.028 Uiso 1 1 calc R . . . .
C14 C -0.05395(17) 0.44428(10) 0.56354(12) 0.0310(5) Uani 1 1 d . . . . .
H14A H -0.026371 0.426647 0.523943 0.046 Uiso 1 1 calc GR . . . .
H14B H -0.051269 0.484294 0.558252 0.046 Uiso 1 1 calc GR . . . .
H14C H -0.126845 0.432738 0.563796 0.046 Uiso 1 1 calc GR . . . .
C15 C -0.02171(18) 0.45804(9) 0.69854(12) 0.0310(5) Uani 1 1 d . . . . .
H15A H -0.096199 0.450549 0.699951 0.046 Uiso 1 1 calc GR . . . .
H15B H -0.011453 0.497632 0.693081 0.046 Uiso 1 1 calc GR . . . .
H15C H 0.020020 0.445450 0.742671 0.046 Uiso 1 1 calc GR . . . .
C16 C 0.45083(13) 0.41688(7) 0.60710(9) 0.0161(3) Uani 1 1 d . . . . .
C17 C 0.53073(15) 0.38863(8) 0.57680(10) 0.0197(4) Uani 1 1 d . . . . .
C18 C 0.62863(15) 0.41598(9) 0.57758(11) 0.0269(4) Uani 1 1 d . . . . .
H18 H 0.683864 0.398099 0.558603 0.032 Uiso 1 1 calc R . . . .
C19 C 0.64470(17) 0.46901(9) 0.60600(12) 0.0311(5) Uani 1 1 d . . . . .
H19 H 0.710760 0.486475 0.606420 0.037 Uiso 1 1 calc R . . . .
C20 C 0.56345(17) 0.49661(9) 0.63398(11) 0.0280(4) Uani 1 1 d . . . . .
H20 H 0.575660 0.532537 0.652782 0.034 Uiso 1 1 calc R . . . .
C21 C 0.46369(15) 0.47164(8) 0.63456(10) 0.0204(4) Uani 1 1 d . . . . .
C22 C 0.51385(16) 0.33144(8) 0.54124(12) 0.0268(4) Uani 1 1 d . . . . .
H22 H 0.448139 0.315203 0.554684 0.032 Uiso 1 1 calc R . . . .
C23 C 0.4993(2) 0.33707(10) 0.45856(13) 0.0379(5) Uani 1 1 d . . . . .
H23A H 0.440257 0.361760 0.442939 0.057 Uiso 1 1 calc GR . . . .
H23B H 0.484914 0.300829 0.436924 0.057 Uiso 1 1 calc GR . . . .
H23C H 0.563530 0.352146 0.444174 0.057 Uiso 1 1 calc GR . . . .
C24 C 0.60589(19) 0.29123(10) 0.56532(14) 0.0406(6) Uani 1 1 d . . . . .
H24A H 0.669619 0.304477 0.548292 0.061 Uiso 1 1 calc GR . . . .
H24B H 0.588030 0.254632 0.545746 0.061 Uiso 1 1 calc GR . . . .
H24C H 0.618091 0.289196 0.617123 0.061 Uiso 1 1 calc GR . . . .
C25 C 0.37285(17) 0.50337(8) 0.66187(11) 0.0261(4) Uani 1 1 d . . . . .
H25 H 0.337334 0.477496 0.691483 0.031 Uiso 1 1 calc R . . . .
C26 C 0.28884(19) 0.52344(10) 0.59934(14) 0.0383(5) Uani 1 1 d . . . . .
H26A H 0.321553 0.549128 0.569607 0.058 Uiso 1 1 calc GR . . . .
H26B H 0.231436 0.541952 0.618426 0.058 Uiso 1 1 calc GR . . . .
H26C H 0.260995 0.491776 0.570879 0.058 Uiso 1 1 calc GR . . . .
C27 C 0.4116(2) 0.55383(9) 0.70877(13) 0.0390(6) Uani 1 1 d . . . . .
H27A H 0.466836 0.542152 0.746737 0.058 Uiso 1 1 calc GR . . . .
H27B H 0.352742 0.569347 0.729433 0.058 Uiso 1 1 calc GR . . . .
H27C H 0.439755 0.581734 0.679630 0.058 Uiso 1 1 calc GR . . . .
C28 C 0.33408(13) 0.36435(7) 0.72997(9) 0.0144(3) Uani 1 1 d . . . . .
C29 C 0.45071(14) 0.35477(7) 0.75031(9) 0.0164(3) Uani 1 1 d . . . . .
C30 C 0.49676(14) 0.30438(8) 0.73172(10) 0.0201(4) Uani 1 1 d . . . . .
H30 H 0.455036 0.278386 0.703092 0.024 Uiso 1 1 calc R . . . .
C31 C 0.60407(15) 0.29277(9) 0.75555(11) 0.0265(4) Uani 1 1 d . . . . .
H31 H 0.633129 0.258540 0.744490 0.032 Uiso 1 1 calc R . . . .
C32 C 0.66741(16) 0.33197(10) 0.79556(12) 0.0306(5) Uani 1 1 d . . . . .
H32 H 0.739199 0.324108 0.811619 0.037 Uiso 1 1 calc R . . . .
C33 C 0.62455(16) 0.38308(9) 0.81198(12) 0.0284(4) Uani 1 1 d . . . . .
H33 H 0.668222 0.410065 0.837304 0.034 Uiso 1 1 calc R . . . .
C34 C 0.51665(15) 0.39399(8) 0.79067(10) 0.0215(4) Uani 1 1 d . . . . .
H34 H 0.487752 0.427821 0.803377 0.026 Uiso 1 1 calc R . . . .
C35 C 0.28754(13) 0.35506(7) 0.88824(9) 0.0146(3) Uani 1 1 d . . . . .
C36 C 0.34154(14) 0.29959(7) 0.91494(10) 0.0169(3) Uani 1 1 d . . . . .
C37 C 0.31231(14) 0.29515(7) 0.99222(10) 0.0177(3) Uani 1 1 d . . . . .
H37A H 0.249846 0.271408 0.992340 0.021 Uiso 1 1 calc R . . . .
H37B H 0.371487 0.279058 1.024729 0.021 Uiso 1 1 calc R . . . .
C38 C 0.28878(14) 0.35435(7) 1.01621(9) 0.0166(3) Uani 1 1 d . . . . .
C39 C 0.46377(14) 0.29613(8) 0.91515(11) 0.0226(4) Uani 1 1 d . . . . .
H39A H 0.479787 0.304719 0.867185 0.027 Uiso 1 1 calc R . . . .
H39B H 0.499030 0.323994 0.948218 0.027 Uiso 1 1 calc R . . . .
C40 C 0.50832(17) 0.23767(9) 0.93784(12) 0.0305(5) Uani 1 1 d . . . . .
H40A H 0.584005 0.236371 0.933454 0.037 Uiso 1 1 calc R . . . .
H40B H 0.501296 0.231237 0.988134 0.037 Uiso 1 1 calc R . . . .
C41 C 0.45003(19) 0.19147(9) 0.89187(12) 0.0356(5) Uani 1 1 d . . . . .
H41A H 0.464540 0.195010 0.842566 0.043 Uiso 1 1 calc R . . . .
H41B H 0.476560 0.155245 0.910150 0.043 Uiso 1 1 calc R . . . .
C42 C 0.32988(18) 0.19455(8) 0.89269(12) 0.0296(5) Uani 1 1 d . . . . .
H42A H 0.314718 0.187939 0.941350 0.036 Uiso 1 1 calc R . . . .
H42B H 0.294174 0.165646 0.861512 0.036 Uiso 1 1 calc R . . . .
C43 C 0.28702(16) 0.25215(7) 0.86671(10) 0.0209(4) Uani 1 1 d . . . . .
H43A H 0.210235 0.253401 0.867239 0.025 Uiso 1 1 calc R . . . .
H43B H 0.299668 0.257950 0.817332 0.025 Uiso 1 1 calc R . . . .
C44 C 0.38972(15) 0.38438(8) 1.05284(11) 0.0231(4) Uani 1 1 d . . . . .
H44A H 0.441336 0.386406 1.019946 0.035 Uiso 1 1 calc GR . . . .
H44B H 0.419701 0.363931 1.095232 0.035 Uiso 1 1 calc GR . . . .
H44C H 0.371399 0.421611 1.066308 0.035 Uiso 1 1 calc GR . . . .
C45 C 0.20513(15) 0.35685(8) 1.06651(10) 0.0217(4) Uani 1 1 d . . . . .
H45A H 0.189033 0.395317 1.075685 0.032 Uiso 1 1 calc GR . . . .
H45B H 0.232172 0.338643 1.111248 0.032 Uiso 1 1 calc GR . . . .
H45C H 0.141124 0.338170 1.044503 0.032 Uiso 1 1 calc GR . . . .
C46 C 0.17235(14) 0.42553(7) 0.93288(9) 0.0160(3) Uani 1 1 d . . . . .
C47 C 0.06264(14) 0.41113(8) 0.91929(10) 0.0184(3) Uani 1 1 d . . . . .
C48 C -0.01068(16) 0.45509(8) 0.90572(11) 0.0240(4) Uani 1 1 d . . . . .
H48 H -0.083527 0.446950 0.896271 0.029 Uiso 1 1 calc R . . . .
C49 C 0.02207(16) 0.51021(9) 0.90597(11) 0.0271(4) Uani 1 1 d . . . . .
H49 H -0.028438 0.538726 0.896818 0.032 Uiso 1 1 calc R . . . .
C50 C 0.12945(16) 0.52310(8) 0.91976(11) 0.0246(4) Uani 1 1 d . . . . .
H50 H 0.150655 0.560473 0.919839 0.030 Uiso 1 1 calc R . . . .
C51 C 0.20733(15) 0.48130(8) 0.93363(10) 0.0193(4) Uani 1 1 d . . . . .
C52 C 0.02100(14) 0.35108(8) 0.91665(10) 0.0203(4) Uani 1 1 d . . . . .
H52 H 0.081335 0.326284 0.933943 0.024 Uiso 1 1 calc R . . . .
C53 C -0.02351(15) 0.33374(9) 0.83952(11) 0.0258(4) Uani 1 1 d . . . . .
H53A H -0.079870 0.359003 0.820327 0.039 Uiso 1 1 calc GR . . . .
H53B H -0.051386 0.296272 0.839650 0.039 Uiso 1 1 calc GR . . . .
H53C H 0.032741 0.335061 0.810069 0.039 Uiso 1 1 calc GR . . . .
C54 C -0.06514(15) 0.34317(9) 0.96626(11) 0.0273(4) Uani 1 1 d . . . . .
H54A H -0.036821 0.354634 1.014478 0.041 Uiso 1 1 calc GR . . . .
H54B H -0.085536 0.304374 0.966476 0.041 Uiso 1 1 calc GR . . . .
H54C H -0.126775 0.365571 0.948762 0.041 Uiso 1 1 calc GR . . . .
C55 C 0.32470(15) 0.49810(8) 0.94706(10) 0.0216(4) Uani 1 1 d . . . . .
H55 H 0.367520 0.463722 0.954584 0.026 Uiso 1 1 calc R . . . .
C56 C 0.35685(17) 0.52850(9) 0.88148(12) 0.0293(4) Uani 1 1 d . . . . .
H56A H 0.341105 0.505090 0.839515 0.044 Uiso 1 1 calc GR . . . .
H56B H 0.432254 0.536545 0.890016 0.044 Uiso 1 1 calc GR . . . .
H56C H 0.317351 0.562936 0.873764 0.044 Uiso 1 1 calc GR . . . .
C57 C 0.34953(18) 0.53400(9) 1.01536(12) 0.0305(5) Uani 1 1 d . . . . .
H57A H 0.315126 0.569844 1.007275 0.046 Uiso 1 1 calc GR . . . .
H57B H 0.425632 0.539229 1.026754 0.046 Uiso 1 1 calc GR . . . .
H57C H 0.323384 0.515444 1.054856 0.046 Uiso 1 1 calc GR . . . .
Ga1 Ga 0.18775(2) 0.39209(2) 0.26141(2) 0.01971(5) Uani 1 1 d . . . . .
Cl1 Cl 0.04106(4) 0.35749(2) 0.20139(3) 0.02660(10) Uani 1 1 d . . . . .
Cl2 Cl 0.15904(4) 0.41226(2) 0.37043(3) 0.02598(10) Uani 1 1 d . . . . .
Cl3 Cl 0.31707(4) 0.33071(2) 0.27038(3) 0.03494(12) Uani 1 1 d . . . . .
Cl4 Cl 0.23849(4) 0.46687(2) 0.20901(3) 0.02681(10) Uani 1 1 d . . . . .

loop_
_atom_site_aniso_label
_atom_site_aniso_U_11
_atom_site_aniso_U_22
_atom_site_aniso_U_33
_atom_site_aniso_U_23
_atom_site_aniso_U_13
_atom_site_aniso_U_12
As1 0.01569(8) 0.01515(9) 0.01313(9) 0.00105(7) 0.00309(6) 0.00211(6)
N1 0.0164(7) 0.0174(7) 0.0140(7) -0.0001(6) 0.0020(5) -0.0024(5)
N2 0.0178(7) 0.0167(7) 0.0133(7) 0.0003(6) 0.0029(5) -0.0023(5)
N3 0.0168(7) 0.0128(7) 0.0145(7) -0.0001(5) 0.0022(5) -0.0006(5)
C1 0.0164(8) 0.0122(8) 0.0174(8) -0.0007(6) 0.0044(6) -0.0014(6)
C2 0.0218(9) 0.0248(9) 0.0130(8) -0.0011(7) -0.0001(7) -0.0014(7)
C3 0.0215(9) 0.0245(9) 0.0134(8) 0.0008(7) 0.0018(7) -0.0014(7)
C4 0.0163(8) 0.0207(9) 0.0143(8) -0.0019(7) 0.0013(6) -0.0046(6)
C5 0.0242(9) 0.0195(9) 0.0149(9) -0.0025(7) 0.0004(7) -0.0038(7)
C6 0.0303(10) 0.0208(9) 0.0201(9) -0.0015(8) 0.0018(8) -0.0101(7)
C7 0.0223(9) 0.0354(11) 0.0209(10) -0.0010(8) 0.0023(8) -0.0128(8)
C8 0.0176(9) 0.0326(11) 0.0208(10) -0.0001(8) 0.0017(7) -0.0029(7)
C9 0.0175(8) 0.0237(9) 0.0168(9) 0.0013(7) -0.0001(7) -0.0017(7)
C10 0.0305(10) 0.0166(9) 0.0232(10) -0.0016(7) 0.0024(8) -0.0018(7)
C11 0.0503(14) 0.0305(12) 0.0325(12) -0.0029(10) 0.0116(11) 0.0111(10)
C12 0.0420(13) 0.0171(10) 0.0337(12) -0.0007(9) -0.0021(9) -0.0029(8)
C13 0.0200(9) 0.0235(10) 0.0280(10) 0.0028(8) 0.0045(8) 0.0027(7)
C14 0.0303(11) 0.0347(12) 0.0285(11) 0.0078(9) 0.0062(9) 0.0061(9)
C15 0.0340(11) 0.0279(11) 0.0305(12) 0.0005(9) 0.0034(9) 0.0094(9)
C16 0.0166(8) 0.0179(8) 0.0139(8) 0.0024(7) 0.0027(6) -0.0032(6)
C17 0.0205(9) 0.0207(9) 0.0188(9) 0.0001(7) 0.0055(7) -0.0030(7)
C18 0.0204(9) 0.0311(11) 0.0307(11) 0.0017(9) 0.0086(8) -0.0024(8)
C19 0.0239(10) 0.0366(12) 0.0332(12) -0.0002(10) 0.0050(9) -0.0135(9)
C20 0.0355(11) 0.0224(10) 0.0260(11) -0.0017(8) 0.0042(9) -0.0109(8)
C21 0.0279(10) 0.0172(9) 0.0168(9) 0.0007(7) 0.0057(7) -0.0031(7)
C22 0.0291(10) 0.0223(10) 0.0322(11) -0.0034(8) 0.0155(9) -0.0021(8)
C23 0.0476(14) 0.0351(13) 0.0331(13) -0.0111(10) 0.0131(10) -0.0058(10)
C24 0.0458(14) 0.0335(13) 0.0478(15) 0.0034(11) 0.0246(12) 0.0157(10)
C25 0.0394(11) 0.0147(9) 0.0272(11) 0.0009(8) 0.0147(9) -0.0006(8)
C26 0.0437(13) 0.0259(11) 0.0469(15) 0.0020(10) 0.0114(11) 0.0112(9)
C27 0.0692(17) 0.0188(10) 0.0332(13) -0.0044(9) 0.0218(12) -0.0033(10)
C28 0.0152(8) 0.0128(8) 0.0155(8) -0.0005(6) 0.0030(6) -0.0004(6)
C29 0.0168(8) 0.0185(8) 0.0142(8) 0.0025(7) 0.0037(6) -0.0013(6)
C30 0.0182(9) 0.0205(9) 0.0217(9) -0.0019(7) 0.0034(7) 0.0006(7)
C31 0.0213(9) 0.0280(10) 0.0307(11) -0.0004(9) 0.0056(8) 0.0057(8)
C32 0.0154(9) 0.0414(13) 0.0349(12) 0.0019(10) 0.0034(8) -0.0001(8)
C33 0.0201(9) 0.0326(11) 0.0309(11) -0.0018(9) -0.0011(8) -0.0069(8)
C34 0.0220(9) 0.0190(9) 0.0232(10) 0.0002(7) 0.0028(7) -0.0026(7)
C35 0.0127(8) 0.0147(8) 0.0162(8) 0.0001(6) 0.0016(6) -0.0016(6)
C36 0.0195(8) 0.0156(8) 0.0160(8) 0.0021(7) 0.0037(7) 0.0026(6)
C37 0.0219(9) 0.0147(8) 0.0171(9) 0.0027(7) 0.0051(7) 0.0003(6)
C38 0.0206(8) 0.0157(8) 0.0135(8) 0.0009(6) 0.0020(6) -0.0004(6)
C39 0.0186(9) 0.0287(10) 0.0212(9) 0.0074(8) 0.0045(7) 0.0061(7)
C40 0.0289(11) 0.0365(12) 0.0273(11) 0.0103(9) 0.0083(9) 0.0155(9)
C41 0.0510(14) 0.0287(11) 0.0279(11) 0.0053(9) 0.0090(10) 0.0229(10)
C42 0.0484(13) 0.0152(9) 0.0245(11) 0.0004(8) 0.0028(9) 0.0081(8)
C43 0.0296(10) 0.0145(8) 0.0182(9) 0.0001(7) 0.0027(7) 0.0017(7)
C44 0.0255(10) 0.0222(10) 0.0196(9) 0.0022(7) -0.0030(7) -0.0029(7)
C45 0.0287(10) 0.0207(9) 0.0165(9) 0.0002(7) 0.0061(7) 0.0014(7)
C46 0.0197(8) 0.0155(8) 0.0131(8) 0.0005(6) 0.0034(6) 0.0032(6)
C47 0.0212(9) 0.0197(9) 0.0146(8) -0.0008(7) 0.0041(7) 0.0018(7)
C48 0.0222(9) 0.0277(10) 0.0224(10) -0.0008(8) 0.0040(7) 0.0060(7)
C49 0.0321(11) 0.0243(10) 0.0250(10) 0.0021(8) 0.0043(8) 0.0128(8)
C50 0.0354(11) 0.0151(9) 0.0238(10) 0.0000(7) 0.0061(8) 0.0058(7)
C51 0.0260(9) 0.0162(8) 0.0161(9) 0.0001(7) 0.0044(7) 0.0012(7)
C52 0.0168(8) 0.0226(9) 0.0221(9) -0.0008(7) 0.0044(7) -0.0012(7)
C53 0.0203(9) 0.0327(11) 0.0248(10) -0.0042(9) 0.0046(8) -0.0066(8)
C54 0.0229(10) 0.0313(11) 0.0297(11) -0.0014(9) 0.0108(8) -0.0021(8)
C55 0.0277(10) 0.0149(8) 0.0223(10) -0.0005(7) 0.0038(8) -0.0031(7)
C56 0.0364(12) 0.0222(10) 0.0300(11) 0.0023(9) 0.0070(9) -0.0088(8)
C57 0.0380(12) 0.0231(10) 0.0295(11) -0.0045(9) 0.0023(9) -0.0044(8)
Ga1 0.02237(11) 0.01813(10) 0.01832(11) -0.00029(8) 0.00188(8) 0.00000(7)
Cl1 0.0266(2) 0.0288(3) 0.0236(2) 0.00073(19) 0.00114(18) -0.00645(18)
Cl2 0.0339(3) 0.0264(2) 0.0176(2) 0.00136(18) 0.00374(18) -0.00113(19)
Cl3 0.0334(3) 0.0312(3) 0.0387(3) -0.0045(2) -0.0002(2) 0.0116(2)
Cl4 0.0339(3) 0.0239(2) 0.0231(2) 0.00049(19) 0.00533(19) -0.00693(18)

loop_
_atom_type_symbol
_atom_type_description
_atom_type_scat_dispersion_real
_atom_type_scat_dispersion_imag
_atom_type_scat_source
C C 0.0033 0.0016 'International Tables Vol C Tables 4.2.6.8 and 6.1.1.4'
H H 0.0000 0.0000 'International Tables Vol C Tables 4.2.6.8 and 6.1.1.4'
As As 0.0499 2.0058 'International Tables Vol C Tables 4.2.6.8 and 6.1.1.4'
Cl Cl 0.1484 0.1585 'International Tables Vol C Tables 4.2.6.8 and 6.1.1.4'
Ga Ga 0.2307 1.6083 'International Tables Vol C Tables 4.2.6.8 and 6.1.1.4'
N N 0.0061 0.0033 'International Tables Vol C Tables 4.2.6.8 and 6.1.1.4'

loop_
_exptl_crystal_face_index_h
_exptl_crystal_face_index_k
_exptl_crystal_face_index_l
_exptl_crystal_face_perp_dist
2 -5 0 0.0758
-2 -5 4 0.0974
-4 2 -5 0.0342
3 5 0 0.1033
-5 -4 5 0.1043
0 4 5 0.1824
1 -3 5 0.0924
-3 5 -1 0.0986

loop_
_geom_angle_atom_site_label_1
_geom_angle_atom_site_label_2
_geom_angle_atom_site_label_3
_geom_angle
_geom_angle_site_symmetry_1
_geom_angle_site_symmetry_3
_geom_angle_publ_flag
C28 As1 C35 109.16(7) . . ?
C1 N1 C2 109.90(14) . . ?
C1 N1 C4 131.56(15) . . ?
C2 N1 C4 118.53(15) . . ?
C1 N2 C16 129.91(15) . . ?
C3 N2 C1 110.04(15) . . ?
C3 N2 C16 119.75(14) . . ?
C35 N3 C38 113.80(14) . . ?
C35 N3 C46 122.98(15) . . ?
C46 N3 C38 123.06(13) . . ?
N1 C1 N2 104.51(15) . . ?
N1 C1 C28 128.61(15) . . ?
N2 C1 C28 126.88(15) . . ?
N1 C2 H2 126.2 . . ?
C3 C2 N1 107.51(16) . . ?
C3 C2 H2 126.2 . . ?
N2 C3 H3 126.0 . . ?
C2 C3 N2 108.05(16) . . ?
C2 C3 H3 126.0 . . ?
C5 C4 N1 119.15(16) . . ?
C9 C4 N1 116.49(16) . . ?
C9 C4 C5 123.73(16) . . ?
C4 C5 C10 121.83(16) . . ?
C6 C5 C4 115.93(17) . . ?
C6 C5 C10 122.24(17) . . ?
C5 C6 H6 119.1 . . ?
C7 C6 C5 121.74(19) . . ?
C7 C6 H6 119.1 . . ?
C6 C7 H7 119.7 . . ?
C8 C7 C6 120.55(17) . . ?
C8 C7 H7 119.7 . . ?
C7 C8 H8 119.5 . . ?
C7 C8 C9 121.04(18) . . ?
C9 C8 H8 119.5 . . ?
C4 C9 C13 123.08(16) . . ?
C8 C9 C4 116.92(18) . . ?
C8 C9 C13 119.99(17) . . ?
C5 C10 H10 107.3 . . ?
C5 C10 C11 112.86(17) . . ?
C5 C10 C12 112.92(16) . . ?
C11 C10 H10 107.3 . . ?
C12 C10 H10 107.3 . . ?
C12 C10 C11 108.91(17) . . ?
C10 C11 H11A 109.5 . . ?
C10 C11 H11B 109.5 . . ?
C10 C11 H11C 109.5 . . ?
H11A C11 H11B 109.5 . . ?
H11A C11 H11C 109.5 . . ?
H11B C11 H11C 109.5 . . ?
C10 C12 H12A 109.5 . . ?
C10 C12 H12B 109.5 . . ?
C10 C12 H12C 109.5 . . ?
H12A C12 H12B 109.5 . . ?
H12A C12 H12C 109.5 . . ?
H12B C12 H12C 109.5 . . ?
C9 C13 H13 107.8 . . ?
C9 C13 C14 111.24(17) . . ?
C9 C13 C15 111.05(16) . . ?
C14 C13 H13 107.8 . . ?
C15 C13 H13 107.8 . . ?
C15 C13 C14 110.94(16) . . ?
C13 C14 H14A 109.5 . . ?
C13 C14 H14B 109.5 . . ?
C13 C14 H14C 109.5 . . ?
H14A C14 H14B 109.5 . . ?
H14A C14 H14C 109.5 . . ?
H14B C14 H14C 109.5 . . ?
C13 C15 H15A 109.5 . . ?
C13 C15 H15B 109.5 . . ?
C13 C15 H15C 109.5 . . ?
H15A C15 H15B 109.5 . . ?
H15A C15 H15C 109.5 . . ?
H15B C15 H15C 109.5 . . ?
C17 C16 N2 117.24(16) . . ?
C17 C16 C21 123.00(16) . . ?
C21 C16 N2 119.37(15) . . ?
C16 C17 C22 123.15(16) . . ?
C18 C17 C16 117.35(17) . . ?
C18 C17 C22 119.45(17) . . ?
C17 C18 H18 119.5 . . ?
C19 C18 C17 120.95(18) . . ?
C19 C18 H18 119.5 . . ?
C18 C19 H19 119.7 . . ?
C18 C19 C20 120.55(18) . . ?
C20 C19 H19 119.7 . . ?
C19 C20 H20 119.4 . . ?
C19 C20 C21 121.28(19) . . ?
C21 C20 H20 119.4 . . ?
C16 C21 C25 122.20(16) . . ?
C20 C21 C16 116.79(17) . . ?
C20 C21 C25 120.99(18) . . ?
C17 C22 H22 108.2 . . ?
C17 C22 C23 110.56(17) . . ?
C17 C22 C24 112.58(19) . . ?
C23 C22 H22 108.2 . . ?
C24 C22 H22 108.2 . . ?
C24 C22 C23 109.08(18) . . ?
C22 C23 H23A 109.5 . . ?
C22 C23 H23B 109.5 . . ?
C22 C23 H23C 109.5 . . ?
H23A C23 H23B 109.5 . . ?
H23A C23 H23C 109.5 . . ?
H23B C23 H23C 109.5 . . ?
C22 C24 H24A 109.5 . . ?
C22 C24 H24B 109.5 . . ?
C22 C24 H24C 109.5 . . ?
H24A C24 H24B 109.5 . . ?
H24A C24 H24C 109.5 . . ?
H24B C24 H24C 109.5 . . ?
C21 C25 H25 107.8 . . ?
C21 C25 C26 111.60(17) . . ?
C21 C25 C27 113.02(18) . . ?
C26 C25 H25 107.8 . . ?
C27 C25 H25 107.8 . . ?
C27 C25 C26 108.65(18) . . ?
C25 C26 H26A 109.5 . . ?
C25 C26 H26B 109.5 . . ?
C25 C26 H26C 109.5 . . ?
H26A C26 H26B 109.5 . . ?
H26A C26 H26C 109.5 . . ?
H26B C26 H26C 109.5 . . ?
C25 C27 H27A 109.5 . . ?
C25 C27 H27B 109.5 . . ?
C25 C27 H27C 109.5 . . ?
H27A C27 H27B 109.5 . . ?
H27A C27 H27C 109.5 . . ?
H27B C27 H27C 109.5 . . ?
C1 C28 As1 115.72(12) . . ?
C1 C28 C29 117.74(14) . . ?
C29 C28 As1 125.12(12) . . ?
C30 C29 C28 120.04(16) . . ?
C34 C29 C28 121.69(16) . . ?
C34 C29 C30 118.22(17) . . ?
C29 C30 H30 119.6 . . ?
C31 C30 C29 120.73(18) . . ?
C31 C30 H30 119.6 . . ?
C30 C31 H31 120.0 . . ?
C32 C31 C30 119.96(19) . . ?
C32 C31 H31 120.0 . . ?
C31 C32 H32 119.9 . . ?
C31 C32 C33 120.22(19) . . ?
C33 C32 H32 119.9 . . ?
C32 C33 H33 120.0 . . ?
C34 C33 C32 119.98(19) . . ?
C34 C33 H33 120.0 . . ?
C29 C34 H34 119.6 . . ?
C33 C34 C29 120.78(18) . . ?
C33 C34 H34 119.6 . . ?
N3 C35 As1 115.18(12) . . ?
N3 C35 C36 109.22(14) . . ?
C36 C35 As1 134.19(12) . . ?
C35 C36 C37 102.00(13) . . ?
C35 C36 C39 116.21(15) . . ?
C35 C36 C43 107.57(14) . . ?
C39 C36 C37 111.62(15) . . ?
C39 C36 C43 108.75(15) . . ?
C43 C36 C37 110.46(14) . . ?
C36 C37 H37A 110.3 . . ?
C36 C37 H37B 110.3 . . ?
H37A C37 H37B 108.5 . . ?
C38 C37 C36 107.17(14) . . ?
C38 C37 H37A 110.3 . . ?
C38 C37 H37B 110.3 . . ?
N3 C38 C37 99.41(13) . . ?
N3 C38 C44 110.60(14) . . ?
C37 C38 C44 112.33(15) . . ?
C45 C38 N3 112.42(14) . . ?
C45 C38 C37 113.77(15) . . ?
C45 C38 C44 108.19(15) . . ?
C36 C39 H39A 109.2 . . ?
C36 C39 H39B 109.2 . . ?
H39A C39 H39B 107.9 . . ?
C40 C39 C36 111.92(16) . . ?
C40 C39 H39A 109.2 . . ?
C40 C39 H39B 109.2 . . ?
C39 C40 H40A 109.2 . . ?
C39 C40 H40B 109.2 . . ?
H40A C40 H40B 107.9 . . ?
C41 C40 C39 111.93(17) . . ?
C41 C40 H40A 109.2 . . ?
C41 C40 H40B 109.2 . . ?
C40 C41 H41A 109.4 . . ?
C40 C41 H41B 109.4 . . ?
H41A C41 H41B 108.0 . . ?
C42 C41 C40 111.09(17) . . ?
C42 C41 H41A 109.4 . . ?
C42 C41 H41B 109.4 . . ?
C41 C42 H42A 109.6 . . ?
C41 C42 H42B 109.6 . . ?
C41 C42 C43 110.30(18) . . ?
H42A C42 H42B 108.1 . . ?
C43 C42 H42A 109.6 . . ?
C43 C42 H42B 109.6 . . ?
C36 C43 H43A 109.3 . . ?
C36 C43 H43B 109.3 . . ?
C42 C43 C36 111.44(16) . . ?
C42 C43 H43A 109.3 . . ?
C42 C43 H43B 109.3 . . ?
H43A C43 H43B 108.0 . . ?
C38 C44 H44A 109.5 . . ?
C38 C44 H44B 109.5 . . ?
C38 C44 H44C 109.5 . . ?
H44A C44 H44B 109.5 . . ?
H44A C44 H44C 109.5 . . ?
H44B C44 H44C 109.5 . . ?
C38 C45 H45A 109.5 . . ?
C38 C45 H45B 109.5 . . ?
C38 C45 H45C 109.5 . . ?
H45A C45 H45B 109.5 . . ?
H45A C45 H45C 109.5 . . ?
H45B C45 H45C 109.5 . . ?
C47 C46 N3 117.80(15) . . ?
C51 C46 N3 120.03(15) . . ?
C51 C46 C47 122.11(16) . . ?
C46 C47 C52 123.94(16) . . ?
C48 C47 C46 117.09(17) . . ?
C48 C47 C52 118.94(17) . . ?
C47 C48 H48 119.1 . . ?
C49 C48 C47 121.70(18) . . ?
C49 C48 H48 119.1 . . ?
C48 C49 H49 120.0 . . ?
C50 C49 C48 120.02(18) . . ?
C50 C49 H49 120.0 . . ?
C49 C50 H50 119.3 . . ?
C49 C50 C51 121.44(18) . . ?
C51 C50 H50 119.3 . . ?
C46 C51 C55 123.37(16) . . ?
C50 C51 C46 117.63(17) . . ?
C50 C51 C55 118.98(17) . . ?
C47 C52 H52 108.0 . . ?
C47 C52 C53 111.23(16) . . ?
C47 C52 C54 111.45(16) . . ?
C53 C52 H52 108.0 . . ?
C53 C52 C54 110.03(15) . . ?
C54 C52 H52 108.0 . . ?
C52 C53 H53A 109.5 . . ?
C52 C53 H53B 109.5 . . ?
C52 C53 H53C 109.5 . . ?
H53A C53 H53B 109.5 . . ?
H53A C53 H53C 109.5 . . ?
H53B C53 H53C 109.5 . . ?
C52 C54 H54A 109.5 . . ?
C52 C54 H54B 109.5 . . ?
C52 C54 H54C 109.5 . . ?
H54A C54 H54B 109.5 . . ?
H54A C54 H54C 109.5 . . ?
H54B C54 H54C 109.5 . . ?
C51 C55 H55 107.8 . . ?
C51 C55 C56 111.00(16) . . ?
C51 C55 C57 111.15(16) . . ?
C56 C55 H55 107.8 . . ?
C56 C55 C57 111.01(16) . . ?
C57 C55 H55 107.8 . . ?
C55 C56 H56A 109.5 . . ?
C55 C56 H56B 109.5 . . ?
C55 C56 H56C 109.5 . . ?
H56A C56 H56B 109.5 . . ?
H56A C56 H56C 109.5 . . ?
H56B C56 H56C 109.5 . . ?
C55 C57 H57A 109.5 . . ?
C55 C57 H57B 109.5 . . ?
C55 C57 H57C 109.5 . . ?
H57A C57 H57B 109.5 . . ?
H57A C57 H57C 109.5 . . ?
H57B C57 H57C 109.5 . . ?
Cl2 Ga1 Cl1 108.74(2) . . ?
Cl2 Ga1 Cl3 107.53(2) . . ?
Cl3 Ga1 Cl1 110.75(2) . . ?
Cl4 Ga1 Cl1 111.17(2) . . ?
Cl4 Ga1 Cl2 109.96(2) . . ?
Cl4 Ga1 Cl3 108.60(2) . . ?

loop_
_geom_bond_atom_site_label_1
_geom_bond_atom_site_label_2
_geom_bond_distance
_geom_bond_site_symmetry_2
_geom_bond_publ_flag
As1 C28 1.8870(16) . ?
As1 C35 1.9285(17) . ?
N1 C1 1.379(2) . ?
N1 C2 1.387(2) . ?
N1 C4 1.451(2) . ?
N2 C1 1.381(2) . ?
N2 C3 1.377(2) . ?
N2 C16 1.448(2) . ?
N3 C35 1.335(2) . ?
N3 C38 1.517(2) . ?
N3 C46 1.447(2) . ?
C1 C28 1.419(2) . ?
C2 H2 0.9300 . ?
C2 C3 1.338(3) . ?
C3 H3 0.9300 . ?
C4 C5 1.406(3) . ?
C4 C9 1.401(3) . ?
C5 C6 1.395(3) . ?
C5 C10 1.518(3) . ?
C6 H6 0.9300 . ?
C6 C7 1.382(3) . ?
C7 H7 0.9300 . ?
C7 C8 1.375(3) . ?
C8 H8 0.9300 . ?
C8 C9 1.395(3) . ?
C9 C13 1.516(3) . ?
C10 H10 0.9800 . ?
C10 C11 1.533(3) . ?
C10 C12 1.525(3) . ?
C11 H11A 0.9600 . ?
C11 H11B 0.9600 . ?
C11 H11C 0.9600 . ?
C12 H12A 0.9600 . ?
C12 H12B 0.9600 . ?
C12 H12C 0.9600 . ?
C13 H13 0.9800 . ?
C13 C14 1.531(3) . ?
C13 C15 1.528(3) . ?
C14 H14A 0.9600 . ?
C14 H14B 0.9600 . ?
C14 H14C 0.9600 . ?
C15 H15A 0.9600 . ?
C15 H15B 0.9600 . ?
C15 H15C 0.9600 . ?
C16 C17 1.399(2) . ?
C16 C21 1.404(2) . ?
C17 C18 1.394(3) . ?
C17 C22 1.518(3) . ?
C18 H18 0.9300 . ?
C18 C19 1.375(3) . ?
C19 H19 0.9300 . ?
C19 C20 1.383(3) . ?
C20 H20 0.9300 . ?
C20 C21 1.393(3) . ?
C21 C25 1.522(3) . ?
C22 H22 0.9800 . ?
C22 C23 1.537(3) . ?
C22 C24 1.522(3) . ?
C23 H23A 0.9600 . ?
C23 H23B 0.9600 . ?
C23 H23C 0.9600 . ?
C24 H24A 0.9600 . ?
C24 H24B 0.9600 . ?
C24 H24C 0.9600 . ?
C25 H25 0.9800 . ?
C25 C26 1.535(3) . ?
C25 C27 1.526(3) . ?
C26 H26A 0.9600 . ?
C26 H26B 0.9600 . ?
C26 H26C 0.9600 . ?
C27 H27A 0.9600 . ?
C27 H27B 0.9600 . ?
C27 H27C 0.9600 . ?
C28 C29 1.482(2) . ?
C29 C30 1.400(2) . ?
C29 C34 1.397(3) . ?
C30 H30 0.9300 . ?
C30 C31 1.389(3) . ?
C31 H31 0.9300 . ?
C31 C32 1.377(3) . ?
C32 H32 0.9300 . ?
C32 C33 1.385(3) . ?
C33 H33 0.9300 . ?
C33 C34 1.385(3) . ?
C34 H34 0.9300 . ?
C35 C36 1.537(2) . ?
C36 C37 1.547(2) . ?
C36 C39 1.543(2) . ?
C36 C43 1.544(3) . ?
C37 H37A 0.9700 . ?
C37 H37B 0.9700 . ?
C37 C38 1.523(2) . ?
C38 C44 1.532(3) . ?
C38 C45 1.514(2) . ?
C39 H39A 0.9700 . ?
C39 H39B 0.9700 . ?
C39 C40 1.539(3) . ?
C40 H40A 0.9700 . ?
C40 H40B 0.9700 . ?
C40 C41 1.519(3) . ?
C41 H41A 0.9700 . ?
C41 H41B 0.9700 . ?
C41 C42 1.519(3) . ?
C42 H42A 0.9700 . ?
C42 H42B 0.9700 . ?
C42 C43 1.529(3) . ?
C43 H43A 0.9700 . ?
C43 H43B 0.9700 . ?
C44 H44A 0.9600 . ?
C44 H44B 0.9600 . ?
C44 H44C 0.9600 . ?
C45 H45A 0.9600 . ?
C45 H45B 0.9600 . ?
C45 H45C 0.9600 . ?
C46 C47 1.412(2) . ?
C46 C51 1.400(2) . ?
C47 C48 1.396(3) . ?
C47 C52 1.523(3) . ?
C48 H48 0.9300 . ?
C48 C49 1.377(3) . ?
C49 H49 0.9300 . ?
C49 C50 1.375(3) . ?
C50 H50 0.9300 . ?
C50 C51 1.396(3) . ?
C51 C55 1.518(3) . ?
C52 H52 0.9800 . ?
C52 C53 1.527(3) . ?
C52 C54 1.540(2) . ?
C53 H53A 0.9600 . ?
C53 H53B 0.9600 . ?
C53 H53C 0.9600 . ?
C54 H54A 0.9600 . ?
C54 H54B 0.9600 . ?
C54 H54C 0.9600 . ?
C55 H55 0.9800 . ?
C55 C56 1.530(3) . ?
C55 C57 1.532(3) . ?
C56 H56A 0.9600 . ?
C56 H56B 0.9600 . ?
C56 H56C 0.9600 . ?
C57 H57A 0.9600 . ?
C57 H57B 0.9600 . ?
C57 H57C 0.9600 . ?
Ga1 Cl1 2.1803(5) . ?
Ga1 Cl2 2.1769(5) . ?
Ga1 Cl3 2.1786(5) . ?
Ga1 Cl4 2.1749(5) . ?

loop_
_geom_torsion_atom_site_label_1
_geom_torsion_atom_site_label_2
_geom_torsion_atom_site_label_3
_geom_torsion_atom_site_label_4
_geom_torsion
_geom_torsion_site_symmetry_1
_geom_torsion_site_symmetry_2
_geom_torsion_site_symmetry_3
_geom_torsion_site_symmetry_4
_geom_torsion_publ_flag
As1 C28 C29 C30 127.86(16) . . . . ?
As1 C28 C29 C34 -49.4(2) . . . . ?
As1 C35 C36 C37 -157.75(14) . . . . ?
As1 C35 C36 C39 80.6(2) . . . . ?
As1 C35 C36 C43 -41.5(2) . . . . ?
N1 C1 C28 As1 -43.1(2) . . . . ?
N1 C1 C28 C29 149.76(17) . . . . ?
N1 C2 C3 N2 -0.4(2) . . . . ?
N1 C4 C5 C6 -170.00(16) . . . . ?
N1 C4 C5 C10 9.9(3) . . . . ?
N1 C4 C9 C8 168.29(16) . . . . ?
N1 C4 C9 C13 -12.8(3) . . . . ?
N2 C1 C28 As1 136.11(15) . . . . ?
N2 C1 C28 C29 -31.0(3) . . . . ?
N2 C16 C17 C18 175.81(17) . . . . ?
N2 C16 C17 C22 -1.8(3) . . . . ?
N2 C16 C21 C20 -175.86(17) . . . . ?
N2 C16 C21 C25 2.5(3) . . . . ?
N3 C35 C36 C37 7.58(18) . . . . ?
N3 C35 C36 C39 -114.06(17) . . . . ?
N3 C35 C36 C43 123.82(15) . . . . ?
N3 C46 C47 C48 -176.60(16) . . . . ?
N3 C46 C47 C52 1.7(2) . . . . ?
N3 C46 C51 C50 176.67(16) . . . . ?
N3 C46 C51 C55 -2.0(3) . . . . ?
C1 N1 C2 C3 0.2(2) . . . . ?
C1 N1 C4 C5 -77.4(2) . . . . ?
C1 N1 C4 C9 111.3(2) . . . . ?
C1 N2 C3 C2 0.4(2) . . . . ?
C1 N2 C16 C17 114.4(2) . . . . ?
C1 N2 C16 C21 -72.6(2) . . . . ?
C1 C28 C29 C30 -66.4(2) . . . . ?
C1 C28 C29 C34 116.35(19) . . . . ?
C2 N1 C1 N2 0.03(19) . . . . ?
C2 N1 C1 C28 179.40(17) . . . . ?
C2 N1 C4 C5 101.4(2) . . . . ?
C2 N1 C4 C9 -69.9(2) . . . . ?
C3 N2 C1 N1 -0.26(19) . . . . ?
C3 N2 C1 C28 -179.65(17) . . . . ?
C3 N2 C16 C17 -72.6(2) . . . . ?
C3 N2 C16 C21 100.4(2) . . . . ?
C4 N1 C1 N2 178.89(17) . . . . ?
C4 N1 C1 C28 -1.7(3) . . . . ?
C4 N1 C2 C3 -178.81(16) . . . . ?
C4 C5 C6 C7 2.2(3) . . . . ?
C4 C5 C10 C11 -77.1(2) . . . . ?
C4 C5 C10 C12 158.87(17) . . . . ?
C4 C9 C13 C14 113.7(2) . . . . ?
C4 C9 C13 C15 -122.2(2) . . . . ?
C5 C4 C9 C8 -2.6(3) . . . . ?
C5 C4 C9 C13 176.39(17) . . . . ?
C5 C6 C7 C8 -3.0(3) . . . . ?
C6 C5 C10 C11 102.8(2) . . . . ?
C6 C5 C10 C12 -21.3(3) . . . . ?
C6 C7 C8 C9 0.9(3) . . . . ?
C7 C8 C9 C4 1.8(3) . . . . ?
C7 C8 C9 C13 -177.20(18) . . . . ?
C8 C9 C13 C14 -67.4(2) . . . . ?
C8 C9 C13 C15 56.7(2) . . . . ?
C9 C4 C5 C6 0.6(3) . . . . ?
C9 C4 C5 C10 -179.49(17) . . . . ?
C10 C5 C6 C7 -177.70(18) . . . . ?
C16 N2 C1 N1 173.24(16) . . . . ?
C16 N2 C1 C28 -6.2(3) . . . . ?
C16 N2 C3 C2 -173.85(16) . . . . ?
C16 C17 C18 C19 -1.1(3) . . . . ?
C16 C17 C22 C23 103.8(2) . . . . ?
C16 C17 C22 C24 -133.9(2) . . . . ?
C16 C21 C25 C26 -74.1(2) . . . . ?
C16 C21 C25 C27 163.05(18) . . . . ?
C17 C16 C21 C20 -3.3(3) . . . . ?
C17 C16 C21 C25 175.07(18) . . . . ?
C17 C18 C19 C20 -0.5(3) . . . . ?
C18 C17 C22 C23 -73.8(2) . . . . ?
C18 C17 C22 C24 48.5(3) . . . . ?
C18 C19 C20 C21 0.3(3) . . . . ?
C19 C20 C21 C16 1.5(3) . . . . ?
C19 C20 C21 C25 -176.83(19) . . . . ?
C20 C21 C25 C26 104.1(2) . . . . ?
C20 C21 C25 C27 -18.7(3) . . . . ?
C21 C16 C17 C18 3.1(3) . . . . ?
C21 C16 C17 C22 -174.56(18) . . . . ?
C22 C17 C18 C19 176.6(2) . . . . ?
C28 C29 C30 C31 -174.57(17) . . . . ?
C28 C29 C34 C33 176.98(18) . . . . ?
C29 C30 C31 C32 -2.6(3) . . . . ?
C30 C29 C34 C33 -0.3(3) . . . . ?
C30 C31 C32 C33 -0.2(3) . . . . ?
C31 C32 C33 C34 2.6(3) . . . . ?
C32 C33 C34 C29 -2.4(3) . . . . ?
C34 C29 C30 C31 2.8(3) . . . . ?
C35 As1 C28 C1 161.31(12) . . . . ?
C35 As1 C28 C29 -32.66(16) . . . . ?
C35 N3 C38 C37 -25.21(18) . . . . ?
C35 N3 C38 C44 93.06(17) . . . . ?
C35 N3 C38 C45 -145.90(15) . . . . ?
C35 N3 C46 C47 86.0(2) . . . . ?
C35 N3 C46 C51 -91.3(2) . . . . ?
C35 C36 C37 C38 -23.22(18) . . . . ?
C35 C36 C39 C40 -176.12(16) . . . . ?
C35 C36 C43 C42 -175.80(15) . . . . ?
C36 C37 C38 N3 28.39(17) . . . . ?
C36 C37 C38 C44 -88.58(18) . . . . ?
C36 C37 C38 C45 148.08(15) . . . . ?
C36 C39 C40 C41 54.3(2) . . . . ?
C37 C36 C39 C40 67.5(2) . . . . ?
C37 C36 C43 C42 -65.25(19) . . . . ?
C38 N3 C35 As1 179.82(11) . . . . ?
C38 N3 C35 C36 11.40(19) . . . . ?
C38 N3 C46 C47 -89.1(2) . . . . ?
C38 N3 C46 C51 93.6(2) . . . . ?
C39 C36 C37 C38 101.53(17) . . . . ?
C39 C36 C43 C42 57.6(2) . . . . ?
C39 C40 C41 C42 -54.7(2) . . . . ?
C40 C41 C42 C43 57.0(2) . . . . ?
C41 C42 C43 C36 -59.4(2) . . . . ?
C43 C36 C37 C38 -137.35(15) . . . . ?
C43 C36 C39 C40 -54.6(2) . . . . ?
C46 N3 C35 As1 4.2(2) . . . . ?
C46 N3 C35 C36 -164.18(15) . . . . ?
C46 N3 C38 C37 150.36(15) . . . . ?
C46 N3 C38 C44 -91.37(19) . . . . ?
C46 N3 C38 C45 29.7(2) . . . . ?
C46 C47 C48 C49 -0.4(3) . . . . ?
C46 C47 C52 C53 -108.77(19) . . . . ?
C46 C47 C52 C54 128.05(19) . . . . ?
C46 C51 C55 C56 117.9(2) . . . . ?
C46 C51 C55 C57 -118.0(2) . . . . ?
C47 C46 C51 C50 -0.5(3) . . . . ?
C47 C46 C51 C55 -179.15(16) . . . . ?
C47 C48 C49 C50 0.1(3) . . . . ?
C48 C47 C52 C53 69.5(2) . . . . ?
C48 C47 C52 C54 -53.7(2) . . . . ?
C48 C49 C50 C51 0.1(3) . . . . ?
C49 C50 C51 C46 0.1(3) . . . . ?
C49 C50 C51 C55 178.85(18) . . . . ?
C50 C51 C55 C56 -60.7(2) . . . . ?
C50 C51 C55 C57 63.3(2) . . . . ?
C51 C46 C47 C48 0.6(3) . . . . ?
C51 C46 C47 C52 178.90(17) . . . . ?
C52 C47 C48 C49 -178.77(18) . . . . ?

loop_
_exptl_oxdiff_crystal_face_indexfrac_h
_exptl_oxdiff_crystal_face_indexfrac_k
_exptl_oxdiff_crystal_face_indexfrac_l
_exptl_oxdiff_crystal_face_x
_exptl_oxdiff_crystal_face_y
_exptl_oxdiff_crystal_face_z
1.9967 -4.9902 0.0080 -0.1705 -0.0396 0.0657
-2.0022 -4.9821 4.0036 -0.0849 -0.1625 -0.1406
-3.9886 1.9917 -5.0051 0.2840 -0.1312 0.0818
2.9964 4.9867 -0.0035 -0.0263 0.2230 0.0256
-4.9991 -3.9809 4.9995 0.0335 -0.2440 -0.2345
-0.0052 3.9977 4.9941 -0.0164 0.1201 -0.1899
0.9927 -2.9874 5.0036 -0.1843 -0.0014 -0.1308
-2.9942 4.9896 -1.0087 0.2278 -0.0030 -0.0507
